data_2002470
loop_
_publ_author_name
'Mueller-Buschbaum, Hk'
'Scheikowski, M'

_publ_section_title
;
Zur Kristallstruktur von Ba3 Ln4 O9 (Ln = Tm, Ho)
;
_journal_name_full
;
Zeitschrift fuer Anorganische und Allgemeine Chemie
;
_journal_page_first 181
_journal_page_last 187
_journal_paper_doi 10.1002/zaac.19905910121
_journal_volume 591
_journal_year 1990
_chemical_formula_structural 'Ba3 Ho4 O9'
_chemical_formula_sum 'Ba3 Ho4 O9'
_chemical_name_systematic 'Tribarium tetraholmium oxide'
_space_group_IT_number 146
_symmetry_cell_setting trigonal
_symmetry_space_group_name_Hall 'R 3'
_symmetry_space_group_name_H-M 'R 3 :H'
_cell_angle_alpha 90
_cell_angle_beta 90
_cell_angle_gamma 120
_cell_formula_units_Z 3
_cell_length_a 6.0975(64)
_cell_length_b 6.0975(64)
_cell_length_c 25.135590000(19999998)
_cell_volume 809.3
_refine_ls_R_factor_all 0.066
_cod_original_sg_symbol_H-M 'R 3 H'
_cod_database_code 2002470

loop_
_symmetry_equiv_pos_as_xyz
x,y,z
-y,x-y,z
y-x,-x,z
1/3+x,2/3+y,2/3+z
2/3+x,1/3+y,1/3+z
1/3-y,2/3+x-y,2/3+z
2/3-y,1/3+x-y,1/3+z
1/3-x+y,2/3-x,2/3+z
2/3-x+y,1/3-x,1/3+z

loop_
_atom_site_label
_atom_site_type_symbol
_atom_site_symmetry_multiplicity
_atom_site_Wyckoff_symbol
_atom_site_fract_x
_atom_site_fract_y
_atom_site_fract_z
_atom_site_occupancy
_atom_site_attached_hydrogens
_atom_site_calc_flag
Ba1 Ba2+ 3 a 0. 0. 0. 1. 0 d
Ba2 Ba2+ 3 a 0. 0. 0.1617(3) 1. 0 d
Ba3 Ba2+ 3 a 0. 0. 0.5749(3) 1. 0 d
Ho1 Ho3+ 3 a 0. 0. 0.4245(2) 1. 0 d
Ho2 Ho3+ 3 a 0. 0. 0.8649(4) 1. 0 d
Ho3 Ho3+ 3 a 0. 0. 0.7371(2) 1. 0 d
Ho4 Ho3+ 3 a 0. 0. 0.2958(3) 1. 0 d
O1 O2- 9 b 0.887(6) 0.621(7) 0.255(1) 1. 0 d
O2 O2- 9 b 0.020(6) 0.466(7) 0.143(1) 1. 0 d
O3 O2- 9 b 0.005(7) 0.399(7) 0.017(1) 1. 0 d

loop_
_atom_type_symbol
_atom_type_oxidation_number
Ba2+ 2.000
Ho3+ 3.000
O2- -2.000
